data_7110036
loop_
_publ_author_name
'Yun-Nan Gong'
'Long Jiang'
'Tong-Bu Lu'

_publ_section_title
;
 A highly stable dynamic fluorescent metal-organic framework for selective
 sensing of nitroaromatic explosives
;
_journal_name_full Chem.Commun.
_journal_page_first 11113
_journal_paper_doi 10.1039/c3cc46530f
_journal_volume 49
_journal_year 2013
_chemical_formula_moiety 'C21 H9 O6 Tb1, (H2 O), (C4 H10 O), 3(C4 H10 O)'
_chemical_formula_sum 'C37 H51 O11 Tb'
_chemical_formula_weight 830.70
_chemical_name_systematic
; 
 ? 
;
_space_group_IT_number 15
_symmetry_cell_setting monoclinic
_symmetry_space_group_name_Hall '-C 2yc'
_symmetry_space_group_name_H-M 'C 1 2/c 1'
_atom_sites_solution_hydrogens geom
_atom_sites_solution_primary direct
_atom_sites_solution_secondary difmap
_audit_creation_method SHELXL-97
_cell_angle_alpha 90.00
_cell_angle_beta 112.393(4)
_cell_angle_gamma 90.00
_cell_formula_units_Z 8
_cell_length_a 26.8247(8)
_cell_length_b 14.1562(5)
_cell_length_c 27.3046(10)
_cell_measurement_reflns_used 6159
_cell_measurement_temperature 150(2)
_cell_measurement_theta_max 65.4390
_cell_measurement_theta_min 3.3157
_cell_volume 9586.7(6)
_computing_cell_refinement
;
CrysAlisPro, Agilent Technologies,
Version 1.171.35.19 (release 27-10-2011 CrysAlis171 .NET)
(compiled Oct 27 2011,15:02:11)
;
_computing_data_collection
;
CrysAlisPro, Agilent Technologies,
Version 1.171.35.19 (release 27-10-2011 CrysAlis171 .NET)
(compiled Oct 27 2011,15:02:11)
;
_computing_data_reduction
;
CrysAlisPro, Agilent Technologies,
Version 1.171.35.19 (release 27-10-2011 CrysAlis171 .NET)
(compiled Oct 27 2011,15:02:11)
;
_computing_structure_refinement 'SHELXL-97 (Sheldrick, 1997)'
_computing_structure_solution 'SHELXS-97 (Sheldrick, 1990)'
_diffrn_ambient_temperature 150(2)
_diffrn_detector_area_resol_mean 10.5058
_diffrn_measured_fraction_theta_full 0.987
_diffrn_measured_fraction_theta_max 0.987
_diffrn_measurement_device_type 'Xcalibur, Atlas, Gemini ultra'
_diffrn_measurement_method 'omiga scan'
_diffrn_radiation_monochromator mirror
_diffrn_radiation_source 'Enhance Ultra (Cu) X-ray Source'
_diffrn_radiation_type CuK\a
_diffrn_radiation_wavelength 1.54178
_diffrn_reflns_av_R_equivalents 0.0329
_diffrn_reflns_av_sigmaI/netI 0.0883
_diffrn_reflns_limit_h_max 30
_diffrn_reflns_limit_h_min -30
_diffrn_reflns_limit_k_max 15
_diffrn_reflns_limit_k_min -16
_diffrn_reflns_limit_l_max 31
_diffrn_reflns_limit_l_min -26
_diffrn_reflns_number 16897
_diffrn_reflns_theta_full 62.99
_diffrn_reflns_theta_max 62.99
_diffrn_reflns_theta_min 3.50
_exptl_absorpt_coefficient_mu 7.628
_exptl_absorpt_correction_T_max 0.2081
_exptl_absorpt_correction_T_min 0.1874
_exptl_absorpt_correction_type multi-scan
_exptl_absorpt_process_details
;
CrysAlisPro, Agilent Technologies,
Version 1.171.35.19 (release 27-10-2011 CrysAlis171 .NET)
(compiled Oct 27 2011,15:02:11)
Empirical absorption correction using spherical harmonics,
 implemented in SCALE3 ABSPACK scaling algorithm.
;
_exptl_crystal_colour colorless
_exptl_crystal_density_diffrn 1.151
_exptl_crystal_density_method 'not measured'
_exptl_crystal_description block
_exptl_crystal_F_000 3408
_exptl_crystal_size_max 0.33
_exptl_crystal_size_mid 0.30
_exptl_crystal_size_min 0.30
_platon_squeeze_details
;
Three butanol molecules are highly disordered. 
Therefore, the SQUEEZE routine of PLATON was applied.
The final formula was calculated from the TGA combined 
with elemental analysis data.

;
_refine_diff_density_max 0.935
_refine_diff_density_min -0.841
_refine_diff_density_rms 0.109
_refine_ls_extinction_method none
_refine_ls_goodness_of_fit_ref 0.974
_refine_ls_hydrogen_treatment constr
_refine_ls_matrix_type full
_refine_ls_number_parameters 362
_refine_ls_number_reflns 7662
_refine_ls_number_restraints 26
_refine_ls_restrained_S_all 1.765
_refine_ls_R_factor_all 0.0602
_refine_ls_R_factor_gt 0.0533
_refine_ls_shift/su_max 0.000
_refine_ls_shift/su_mean 0.000
_refine_ls_structure_factor_coef Fsqd
_refine_ls_weighting_details 'calc w=1/[\s^2^(Fo^2^)+(0.0942P)^2^+0.0000P] where P=(Fo^2^+2Fc^2^)/3'
_refine_ls_weighting_scheme calc
_refine_ls_wR_factor_gt 0.1354
_refine_ls_wR_factor_ref 0.1411
_reflns_number_gt 6155
_reflns_number_total 7662
_reflns_threshold_expression >2sigma(I)
_cod_data_source_file c3cc46530f.txt
_cod_data_source_block 1d
_cod_original_sg_symbol_H-M 'C 2/c'
_cod_database_code 7110036

loop_
_symmetry_equiv_pos_as_xyz
'x, y, z'
'-x, y, -z+1/2'
'x+1/2, y+1/2, z'
'-x+1/2, y+1/2, -z+1/2'
'-x, -y, -z'
'x, -y, z-1/2'
'-x+1/2, -y+1/2, -z'
'x+1/2, -y+1/2, z-1/2'

loop_
_atom_site_label
_atom_site_type_symbol
_atom_site_fract_x
_atom_site_fract_y
_atom_site_fract_z
_atom_site_U_iso_or_equiv
_atom_site_adp_type
_atom_site_occupancy
_atom_site_symmetry_multiplicity
_atom_site_calc_flag
_atom_site_refinement_flags
_atom_site_disorder_assembly
_atom_site_disorder_group
C23 C 0.0170(9) 0.2553(16) -0.0983(8) 0.089(4) Uani 0.601(12) 1 d PDU A 1
O1W O 0.0302(5) 0.2914(10) 0.0775(6) 0.041(3) Uani 0.601(12) 1 d PDU A 1
H1A H -0.0033 0.3056 0.0678 0.062 Uiso 0.601(12) 1 d PRD A 1
H1B H 0.0490 0.3273 0.1029 0.062 Uiso 0.601(12) 1 d PRD A 1
O7 O 0.0004(7) 0.207(2) -0.0253(8) 0.085(6) Uani 0.601(12) 1 d PDU A 1
H7A H -0.0268 0.1957 -0.0183 0.128 Uiso 0.601(12) 1 d PRD A 1
C22 C 0.0004(9) 0.2837(15) -0.0568(9) 0.083(5) Uani 0.601(12) 1 d PDU A 1
H22A H 0.0252 0.3329 -0.0350 0.100 Uiso 0.601(12) 1 calc PR A 1
H22B H -0.0363 0.3111 -0.0721 0.100 Uiso 0.601(12) 1 calc PR A 1
H23A H 0.0512 0.2239 -0.0864 0.100 Uiso 0.601(12) 1 d PR A 1
H23B H 0.0208 0.3150 -0.1188 0.100 Uiso 0.601(12) 1 d PR A 1
C24 C -0.0236(9) 0.1949(18) -0.1391(9) 0.087(5) Uani 0.601(12) 1 d PDU A 1
H24A H -0.0206 0.1300 -0.1248 0.104 Uiso 0.601(12) 1 calc PR A 1
H24B H -0.0600 0.2186 -0.1442 0.104 Uiso 0.601(12) 1 calc PR A 1
C25 C -0.0197(12) 0.190(2) -0.1918(11) 0.106(6) Uani 0.601(12) 1 d PDU A 1
H25D H -0.0480 0.1480 -0.2150 0.160 Uiso 0.601(12) 1 calc PR A 1
H25E H 0.0157 0.1647 -0.1878 0.160 Uiso 0.601(12) 1 calc PR A 1
H25F H -0.0243 0.2530 -0.2074 0.160 Uiso 0.601(12) 1 calc PR A 1
O1'W O -0.0028(6) 0.2011(19) -0.0283(7) 0.025(4) Uani 0.399(12) 1 d PDU A 2
H1C H 0.0058 0.2162 -0.0542 0.037 Uiso 0.399(12) 1 d PRD A 2
H1D H -0.0366 0.1920 -0.0393 0.037 Uiso 0.399(12) 1 d PRD A 2
O7' O 0.0231(13) 0.279(2) 0.0766(15) 0.098(8) Uani 0.399(12) 1 d PDU A 2
H7B H 0.0498 0.2909 0.1044 0.147 Uiso 0.399(12) 1 d PRD A 2
C22' C -0.0277(12) 0.310(2) 0.0725(15) 0.096(7) Uani 0.399(12) 1 d PDU A 2
H22C H -0.0277 0.3138 0.1087 0.115 Uiso 0.399(12) 1 calc PR A 2
H22D H -0.0544 0.2618 0.0530 0.115 Uiso 0.399(12) 1 calc PR A 2
C23' C -0.0471(12) 0.404(3) 0.0461(16) 0.099(7) Uani 0.399(12) 1 d PDU A 2
H23C H -0.0224 0.4550 0.0654 0.119 Uiso 0.399(12) 1 calc PR A 2
H23D H -0.0494 0.4025 0.0091 0.119 Uiso 0.399(12) 1 calc PR A 2
C24' C -0.1009(14) 0.417(3) 0.0478(18) 0.102(7) Uani 0.399(12) 1 d PDU A 2
H24C H -0.1263 0.3673 0.0273 0.123 Uiso 0.399(12) 1 calc PR A 2
H24D H -0.0991 0.4164 0.0847 0.123 Uiso 0.399(12) 1 calc PR A 2
C25' C -0.1170(17) 0.510(3) 0.0234(17) 0.109(9) Uani 0.399(12) 1 d PDU A 2
H25A H -0.1537 0.5240 0.0206 0.164 Uiso 0.399(12) 1 calc PR A 2
H25B H -0.1158 0.5097 -0.0120 0.164 Uiso 0.399(12) 1 calc PR A 2
H25C H -0.0922 0.5579 0.0453 0.164 Uiso 0.399(12) 1 calc PR A 2
C1 C 0.1047(3) 0.0499(7) 0.1531(3) 0.037(2) Uani 1 1 d . A .
C2 C 0.1311(3) 0.0018(7) 0.2037(3) 0.039(2) Uani 1 1 d . . .
C3 C 0.1138(3) 0.0181(7) 0.2451(3) 0.0356(19) Uani 1 1 d . . .
H3 H 0.0841 0.0594 0.2393 0.043 Uiso 1 1 calc R . .
C4 C 0.1384(3) -0.0239(7) 0.2946(3) 0.037(2) Uani 1 1 d . . .
C5 C 0.1842(3) -0.0827(7) 0.3036(3) 0.038(2) Uani 1 1 d . . .
C6 C 0.2002(4) -0.1005(9) 0.2611(4) 0.058(3) Uani 1 1 d . . .
H6 H 0.2299 -0.1413 0.2664 0.069 Uiso 1 1 calc R . .
C7 C 0.1741(4) -0.0609(8) 0.2124(4) 0.054(3) Uani 1 1 d . . .
H7 H 0.1853 -0.0759 0.1842 0.065 Uiso 1 1 calc R . .
C8 C 0.0537(3) 0.0133(6) 0.4588(3) 0.0309(17) Uani 1 1 d . . .
C9 C 0.0761(3) 0.0059(7) 0.4161(3) 0.0344(18) Uani 1 1 d . . .
C10 C 0.1221(3) -0.0458(6) 0.4254(3) 0.0350(19) Uani 1 1 d . . .
H10 H 0.1389 -0.0770 0.4584 0.042 Uiso 1 1 calc R . .
C11 C 0.1450(3) -0.0536(6) 0.3872(3) 0.036(2) Uani 1 1 d . . .
C12 C 0.1178(3) -0.0108(7) 0.3369(3) 0.0360(19) Uani 1 1 d . . .
C13 C 0.0709(3) 0.0414(7) 0.3285(3) 0.045(2) Uani 1 1 d . . .
H13 H 0.0527 0.0710 0.2952 0.054 Uiso 1 1 calc R . .
C14 C 0.0503(3) 0.0507(7) 0.3677(3) 0.039(2) Uani 1 1 d . . .
H14 H 0.0189 0.0875 0.3616 0.046 Uiso 1 1 calc R . .
C15 C 0.3449(3) -0.2498(7) 0.4290(4) 0.041(2) Uani 1 1 d . . .
C16 C 0.2935(3) -0.1998(7) 0.4184(3) 0.039(2) Uani 1 1 d . . .
C17 C 0.2629(3) -0.1684(7) 0.3683(3) 0.038(2) Uani 1 1 d . . .
H17 H 0.2754 -0.1794 0.3406 0.045 Uiso 1 1 calc R . .
C18 C 0.2142(3) -0.1210(7) 0.3566(4) 0.038(2) Uani 1 1 d . . .
C19 C 0.1958(3) -0.1046(7) 0.3979(3) 0.037(2) Uani 1 1 d . . .
C20 C 0.2271(4) -0.1375(7) 0.4488(4) 0.044(2) Uani 1 1 d . . .
H20 H 0.2145 -0.1288 0.4766 0.053 Uiso 1 1 calc R . .
C21 C 0.2757(3) -0.1821(7) 0.4595(4) 0.042(2) Uani 1 1 d . . .
H21 H 0.2971 -0.2008 0.4947 0.050 Uiso 1 1 calc R . .
O1 O 0.1134(2) 0.0208(5) 0.1123(2) 0.0485(16) Uani 1 1 d . A .
O2 O 0.0748(2) 0.1206(4) 0.1488(2) 0.0325(13) Uani 1 1 d . A .
O3 O 0.0156(2) 0.0698(4) 0.4519(2) 0.0382(14) Uani 1 1 d . . .
O4 O 0.0741(2) -0.0368(4) 0.4990(2) 0.0388(14) Uani 1 1 d . . .
O5 O 0.3765(2) -0.2692(5) 0.4751(2) 0.0501(17) Uani 1 1 d . . .
O6 O 0.3573(3) -0.2746(6) 0.3901(2) 0.062(2) Uani 1 1 d . . .
Tb1 Tb 0.061337(16) 0.14527(3) 0.055227(17) 0.0287(2) Uani 1 1 d D . .

loop_
_atom_site_aniso_label
_atom_site_aniso_U_11
_atom_site_aniso_U_22
_atom_site_aniso_U_33
_atom_site_aniso_U_23
_atom_site_aniso_U_13
_atom_site_aniso_U_12
C23 0.086(6) 0.086(7) 0.088(6) 0.004(5) 0.027(5) -0.006(5)
O1W 0.040(5) 0.043(6) 0.038(6) -0.006(4) 0.012(4) 0.003(4)
O7 0.081(8) 0.086(8) 0.082(8) 0.011(6) 0.024(6) -0.005(6)
C22 0.081(6) 0.082(7) 0.082(6) 0.012(5) 0.025(5) -0.008(5)
C24 0.085(7) 0.084(7) 0.089(7) 0.001(5) 0.030(5) -0.006(6)
C25 0.117(9) 0.105(9) 0.099(8) -0.002(7) 0.044(7) -0.005(7)
O1'W 0.019(6) 0.036(7) 0.011(6) 0.008(5) -0.003(5) -0.001(5)
O7' 0.097(9) 0.100(10) 0.098(10) -0.003(7) 0.038(7) 0.003(6)
C22' 0.096(8) 0.099(9) 0.097(9) -0.005(6) 0.041(6) 0.002(6)
C23' 0.100(8) 0.101(9) 0.099(9) -0.004(6) 0.041(6) 0.003(5)
C24' 0.102(9) 0.103(9) 0.103(9) -0.003(6) 0.041(6) 0.004(6)
C25' 0.110(10) 0.108(10) 0.109(11) 0.002(8) 0.041(8) 0.008(7)
C1 0.030(4) 0.067(6) 0.020(4) 0.001(4) 0.015(3) -0.001(4)
C2 0.035(4) 0.064(6) 0.022(4) 0.005(4) 0.017(3) 0.011(4)
C3 0.027(4) 0.061(6) 0.021(4) 0.006(4) 0.011(3) 0.014(4)
C4 0.033(4) 0.063(6) 0.021(4) 0.008(4) 0.017(3) 0.016(4)
C5 0.038(4) 0.058(6) 0.023(4) 0.010(4) 0.016(4) 0.018(4)
C6 0.047(5) 0.099(8) 0.031(5) 0.012(5) 0.020(5) 0.039(6)
C7 0.055(5) 0.090(8) 0.026(5) 0.011(5) 0.025(4) 0.037(5)
C8 0.022(3) 0.050(5) 0.022(4) 0.003(4) 0.009(3) 0.011(4)
C9 0.028(4) 0.055(5) 0.025(4) 0.004(4) 0.016(3) 0.013(4)
C10 0.033(4) 0.049(5) 0.026(4) 0.008(4) 0.013(3) 0.015(4)
C11 0.032(4) 0.057(5) 0.025(4) 0.010(4) 0.018(3) 0.019(4)
C12 0.035(4) 0.058(5) 0.022(4) 0.011(4) 0.019(3) 0.013(4)
C13 0.041(5) 0.073(7) 0.026(5) 0.013(4) 0.017(4) 0.024(4)
C14 0.030(4) 0.067(6) 0.025(4) 0.011(4) 0.017(3) 0.020(4)
C15 0.039(4) 0.059(6) 0.034(5) 0.014(4) 0.021(4) 0.020(4)
C16 0.035(4) 0.057(6) 0.032(5) 0.012(4) 0.020(4) 0.019(4)
C17 0.029(4) 0.061(6) 0.028(5) 0.009(4) 0.017(4) 0.018(4)
C18 0.033(4) 0.056(5) 0.029(5) 0.007(4) 0.017(4) 0.014(4)
C19 0.033(4) 0.056(5) 0.028(5) 0.011(4) 0.018(4) 0.018(4)
C20 0.044(5) 0.069(6) 0.028(5) 0.011(4) 0.023(4) 0.025(4)
C21 0.035(4) 0.064(6) 0.026(5) 0.012(4) 0.013(4) 0.018(4)
O1 0.054(3) 0.073(5) 0.021(3) 0.002(3) 0.018(3) 0.018(3)
O2 0.025(3) 0.057(4) 0.019(3) -0.001(2) 0.011(2) -0.003(3)
O3 0.034(3) 0.058(4) 0.025(3) 0.008(3) 0.015(2) 0.017(3)
O4 0.032(3) 0.067(4) 0.023(3) 0.010(3) 0.017(2) 0.014(3)
O5 0.047(3) 0.082(5) 0.027(3) 0.010(3) 0.021(3) 0.038(3)
O6 0.058(4) 0.109(6) 0.026(3) 0.016(4) 0.023(3) 0.054(4)
Tb1 0.0228(3) 0.0471(4) 0.0174(3) -0.00211(19) 0.0091(2) -0.01050(19)

loop_
_atom_type_symbol
_atom_type_description
_atom_type_scat_dispersion_real
_atom_type_scat_dispersion_imag
_atom_type_scat_source
C C 0.0181 0.0091 'International Tables Vol C Tables 4.2.6.8 and 6.1.1.4'
H H 0.0000 0.0000 'International Tables Vol C Tables 4.2.6.8 and 6.1.1.4'
O O 0.0492 0.0322 'International Tables Vol C Tables 4.2.6.8 and 6.1.1.4'
Tb Tb -9.1472 9.1891 'International Tables Vol C Tables 4.2.6.8 and 6.1.1.4'

loop_
_geom_angle_atom_site_label_1
_geom_angle_atom_site_label_2
_geom_angle_atom_site_label_3
_geom_angle
_geom_angle_site_symmetry_1
_geom_angle_site_symmetry_3
C22 C23 C24 113.2(18) . .
C22 C23 H23A 114.2 . .
C24 C23 H23A 108.6 . .
C22 C23 H23B 108.8 . .
C24 C23 H23B 104.9 . .
H23A C23 H23B 106.4 . .
C22 C23 H1C 39.1 . .
C24 C23 H1C 94.5 . .
H23A C23 H1C 90.9 . .
H23B C23 H1C 147.8 . .
Tb1 O1W H1A 123.3 . .
Tb1 O1W H1B 124.6 . .
H1A O1W H1B 109.6 . .
Tb1 O1W H7B 93.5 . .
H1A O1W H7B 125.8 . .
H1B O1W H7B 37.2 . .
C22 O7 Tb1 135.2(17) . .
C22 O7 H7A 120.1 . .
Tb1 O7 H7A 93.9 . .
C22 O7 H1C 43.8 . .
Tb1 O7 H1C 127.6 . .
H7A O7 H1C 134.5 . .
C22 O7 H1D 100.3 . .
Tb1 O7 H1D 122.7 . .
H7A O7 H1D 34.3 . .
H1C O7 H1D 100.4 . .
O7 C22 C23 110.3(19) . .
O7 C22 H22A 109.6 . .
C23 C22 H22A 109.6 . .
O7 C22 H22B 109.6 . .
C23 C22 H22B 109.6 . .
H22A C22 H22B 108.1 . .
O7 C22 H1C 38.2 . .
C23 C22 H1C 72.3 . .
H22A C22 H1C 127.2 . .
H22B C22 H1C 121.1 . .
C25 C24 C23 117(2) . .
C25 C24 H24A 108.1 . .
C23 C24 H24A 108.1 . .
C25 C24 H24B 108.1 . .
C23 C24 H24B 108.1 . .
H24A C24 H24B 107.3 . .
C24 C25 H25D 109.5 . .
C24 C25 H25E 109.5 . .
H25D C25 H25E 109.5 . .
C24 C25 H25F 109.5 . .
H25D C25 H25F 109.5 . .
H25E C25 H25F 109.5 . .
Tb1 O1'W H7A 91.3 . .
Tb1 O1'W H1C 123.2 . .
H7A O1'W H1C 145.5 . .
Tb1 O1'W H1D 124.5 . .
H7A O1'W H1D 37.8 . .
H1C O1'W H1D 109.7 . .
C22' O7' Tb1 138(2) . .
C22' O7' H1A 17.8 . .
Tb1 O7' H1A 140.7 . .
C22' O7' H1B 102.8 . .
Tb1 O7' H1B 117.6 . .
H1A O7' H1B 101.1 . .
C22' O7' H7B 118.7 . .
Tb1 O7' H7B 94.7 . .
H1A O7' H7B 124.2 . .
H1B O7' H7B 29.5 . .
O7' C22' C23' 118(2) . .
O7' C22' H1A 18.8 . .
C23' C22' H1A 100.0 . .
O7' C22' H22C 107.8 . .
C23' C22' H22C 107.8 . .
H1A C22' H22C 121.9 . .
O7' C22' H22D 107.8 . .
C23' C22' H22D 107.8 . .
H1A C22' H22D 111.1 . .
H22C C22' H22D 107.2 . .
C24' C23' C22' 105(3) . .
C24' C23' H23C 110.7 . .
C22' C23' H23C 110.7 . .
C24' C23' H23D 110.7 . .
C22' C23' H23D 110.7 . .
H23C C23' H23D 108.8 . .
C25' C24' C23' 103(3) . .
C25' C24' H24C 111.2 . .
C23' C24' H24C 111.2 . .
C25' C24' H24D 111.2 . .
C23' C24' H24D 111.2 . .
H24C C24' H24D 109.1 . .
C24' C25' H25A 109.5 . .
C24' C25' H25B 109.5 . .
H25A C25' H25B 109.5 . .
C24' C25' H25C 109.5 . .
H25A C25' H25C 109.5 . .
H25B C25' H25C 109.5 . .
O2 C1 O1 119.3(8) . .
O2 C1 C2 121.5(7) . .
O1 C1 C2 119.1(8) . .
O2 C1 Tb1 60.8(4) . .
O1 C1 Tb1 58.6(4) . .
C2 C1 Tb1 175.8(5) . .
C3 C2 C7 118.2(7) . .
C3 C2 C1 119.9(7) . .
C7 C2 C1 121.8(7) . .
C4 C3 C2 122.4(7) . .
C4 C3 H3 118.8 . .
C2 C3 H3 118.8 . .
C3 C4 C5 118.3(7) . .
C3 C4 C12 121.9(7) . .
C5 C4 C12 119.7(7) . .
C6 C5 C4 118.5(8) . .
C6 C5 C18 121.7(7) . .
C4 C5 C18 119.9(7) . .
C7 C6 C5 121.9(8) . .
C7 C6 H6 119.1 . .
C5 C6 H6 119.1 . .
C6 C7 C2 120.5(8) . .
C6 C7 H7 119.7 . .
C2 C7 H7 119.7 . .
O4 C8 O3 123.8(7) . .
O4 C8 C9 118.1(6) . .
O3 C8 C9 118.1(7) . .
C10 C9 C14 120.4(7) . .
C10 C9 C8 119.4(7) . .
C14 C9 C8 120.2(6) . .
C9 C10 C11 121.5(7) . .
C9 C10 H10 119.2 . .
C11 C10 H10 119.2 . .
C10 C11 C12 118.4(7) . .
C10 C11 C19 121.8(7) . .
C12 C11 C19 119.8(7) . .
C13 C12 C11 118.8(7) . .
C13 C12 C4 121.4(7) . .
C11 C12 C4 119.8(7) . .
C14 C13 C12 121.3(8) . .
C14 C13 H13 119.3 . .
C12 C13 H13 119.3 . .
C13 C14 C9 119.4(7) . .
C13 C14 H14 120.3 . .
C9 C14 H14 120.3 . .
O5 C15 O6 119.1(7) . .
O5 C15 C16 121.8(8) . .
O6 C15 C16 119.2(8) . .
O5 C15 Tb1 60.4(4) . 4_545
O6 C15 Tb1 58.7(4) . 4_545
C16 C15 Tb1 176.1(7) . 4_545
C17 C16 C21 118.9(7) . .
C17 C16 C15 120.7(7) . .
C21 C16 C15 120.4(8) . .
C16 C17 C18 122.5(8) . .
C16 C17 H17 118.7 . .
C18 C17 H17 118.7 . .
C17 C18 C19 118.6(8) . .
C17 C18 C5 121.2(7) . .
C19 C18 C5 120.1(7) . .
C20 C19 C18 118.6(7) . .
C20 C19 C11 121.3(7) . .
C18 C19 C11 120.2(7) . .
C21 C20 C19 121.6(8) . .
C21 C20 H20 119.2 . .
C19 C20 H20 119.2 . .
C20 C21 C16 119.8(8) . .
C20 C21 H21 120.1 . .
C16 C21 H21 120.1 . .
C1 O1 Tb1 94.2(5) . .
C1 O2 Tb1 92.8(4) . .
C8 O3 Tb1 167.6(6) . 2
C8 O4 Tb1 147.7(5) . 6_556
C15 O5 Tb1 93.2(5) . 4_545
C15 O6 Tb1 94.4(5) . 4_545
O3 Tb1 O4 89.49(19) 2 6
O3 Tb1 O7' 86.0(11) 2 .
O4 Tb1 O7' 154.9(9) 6 .
O3 Tb1 O7 79.1(6) 2 .
O4 Tb1 O7 81.5(9) 6 .
O7' Tb1 O7 73.4(13) . .
O3 Tb1 O1W 92.0(4) 2 .
O4 Tb1 O1W 155.0(4) 6 .
O7' Tb1 O1W 5.9(14) . .
O7 Tb1 O1W 74.3(10) . .
O3 Tb1 O6 148.94(19) 2 4
O4 Tb1 O6 113.5(2) 6 4
O7' Tb1 O6 81.0(8) . 4
O7 Tb1 O6 123.1(7) . 4
O1W Tb1 O6 75.9(4) . 4
O3 Tb1 O1'W 77.0(5) 2 .
O4 Tb1 O1'W 79.6(7) 6 .
O7' Tb1 O1'W 75.3(11) . .
O7 Tb1 O1'W 2.8(14) . .
O1W Tb1 O1'W 76.4(8) . .
O6 Tb1 O1'W 125.8(6) 4 .
O3 Tb1 O1 89.8(2) 2 .
O4 Tb1 O1 75.3(2) 6 .
O7' Tb1 O1 129.3(11) . .
O7 Tb1 O1 154.3(9) . .
O1W Tb1 O1 129.7(4) . .
O6 Tb1 O1 77.2(3) 4 .
O1'W Tb1 O1 151.7(7) . .
O3 Tb1 O5 157.0(2) 2 4
O4 Tb1 O5 79.0(2) 6 4
O7' Tb1 O5 96.0(13) . 4
O7 Tb1 O5 79.6(5) . 4
O1W Tb1 O5 90.4(5) . 4
O6 Tb1 O5 53.3(2) 4 4
O1'W Tb1 O5 81.4(5) . 4
O1 Tb1 O5 106.2(2) . 4
O3 Tb1 O2 77.96(18) 2 .
O4 Tb1 O2 126.9(2) 6 .
O7' Tb1 O2 76.2(11) . .
O7 Tb1 O2 142.8(7) . .
O1W Tb1 O2 77.7(5) . .
O6 Tb1 O2 71.59(19) 4 .
O1'W Tb1 O2 143.0(5) . .
O1 Tb1 O2 53.60(19) . .
O5 Tb1 O2 124.84(19) 4 .
O3 Tb1 C15 174.6(2) 2 4
O4 Tb1 C15 95.9(2) 6 4
O7' Tb1 C15 89.2(11) . 4
O7 Tb1 C15 102.0(6) . 4
O1W Tb1 C15 83.2(4) . 4
O6 Tb1 C15 26.9(2) 4 4
O1'W Tb1 C15 104.3(5) . 4
O1 Tb1 C15 91.3(3) . 4
O5 Tb1 C15 26.4(2) 4 4
O2 Tb1 C15 98.4(2) . 4
O3 Tb1 C1 83.6(2) 2 .
O4 Tb1 C1 101.7(2) 6 .
O7' Tb1 C1 102.4(11) . .
O7 Tb1 C1 162.4(5) . .
O1W Tb1 C1 103.3(4) . .
O6 Tb1 C1 71.9(2) 4 .
O1'W Tb1 C1 160.6(5) . .
O1 Tb1 C1 27.2(2) . .
O5 Tb1 C1 118.0(2) 4 .
O2 Tb1 C1 26.5(2) . .
C15 Tb1 C1 94.9(3) 4 .
O3 Tb1 H7A 61.5 2 .
O4 Tb1 H7A 89.5 6 .
O7' Tb1 H7A 66.7 . .
O7 Tb1 H7A 19.2 . .
O1W Tb1 H7A 69.5 . .
O6 Tb1 H7A 134.9 4 .
O1'W Tb1 H7A 18.1 . .
O1 Tb1 H7A 147.9 . .
O5 Tb1 H7A 98.2 4 .
O2 Tb1 H7A 125.5 . .
C15 Tb1 H7A 118.7 4 .
C1 Tb1 H7A 143.4 . .
O3 Tb1 H7B 97.9 2 .
O4 Tb1 H7B 168.0 6 .
O7' Tb1 H7B 19.2 . .
O7 Tb1 H7B 90.6 . .
O1W Tb1 H7B 16.5 . .
O6 Tb1 H7B 63.6 4 .
O1'W Tb1 H7B 92.7 . .
O1 Tb1 H7B 114.0 . .
O5 Tb1 H7B 90.8 4 .
O2 Tb1 H7B 64.3 . .
C15 Tb1 H7B 76.8 4 .
C1 Tb1 H7B 88.6 . .
H7A Tb1 H7B 85.7 . .

loop_
_geom_bond_atom_site_label_1
_geom_bond_atom_site_label_2
_geom_bond_distance
_geom_bond_site_symmetry_2
C23 C22 1.43(2) .
C23 C24 1.49(2) .
C23 H23A 0.9583 .
C23 H23B 1.0399 .
O1W Tb1 2.394(10) .
O1W H1A 0.8601 .
O1W H1B 0.8514 .
O1W H7B 0.7224 .
O7 C22 1.381(18) .
O7 Tb1 2.354(14) .
O7 H7A 0.8400 .
O7 H1C 0.8618 .
O7 H1D 0.9441 .
C22 H22A 0.9900 .
C22 H22B 0.9900 .
C22 H1C 0.9659 .
C24 C25 1.48(2) .
C24 H24A 0.9900 .
C24 H24B 0.9900 .
C25 H25D 0.9800 .
C25 H25E 0.9800 .
C25 H25F 0.9800 .
O1'W Tb1 2.408(13) .
O1'W H7A 0.7941 .
O1'W H1C 0.8492 .
O1'W H1D 0.8498 .
O7' C22' 1.40(2) .
O7' Tb1 2.332(16) .
O7' H1A 0.7549 .
O7' H1B 1.0409 .
O7' H7B 0.8400 .
C22' C23' 1.50(3) .
C22' H1A 0.7153 .
C22' H22C 0.9900 .
C22' H22D 0.9900 .
C23' C24' 1.47(3) .
C23' H23C 0.9900 .
C23' H23D 0.9900 .
C24' C25' 1.46(3) .
C24' H24C 0.9900 .
C24' H24D 0.9900 .
C25' H25A 0.9800 .
C25' H25B 0.9800 .
C25' H25C 0.9800 .
C1 O2 1.258(10) .
C1 O1 1.291(10) .
C1 C2 1.457(12) .
C1 Tb1 2.820(8) .
C2 C3 1.395(10) .
C2 C7 1.404(12) .
C3 C4 1.392(11) .
C3 H3 0.9500 .
C4 C5 1.427(11) .
C4 C12 1.469(10) .
C5 C6 1.403(12) .
C5 C18 1.466(12) .
C6 C7 1.365(13) .
C6 H6 0.9500 .
C7 H7 0.9500 .
C8 O4 1.244(9) .
C8 O3 1.254(9) .
C8 C9 1.505(10) .
C9 C10 1.373(10) .
C9 C14 1.390(11) .
C10 C11 1.401(11) .
C10 H10 0.9500 .
C11 C12 1.422(11) .
C11 C19 1.470(10) .
C12 C13 1.402(11) .
C13 C14 1.385(11) .
C13 H13 0.9500 .
C14 H14 0.9500 .
C15 O5 1.252(10) .
C15 O6 1.275(10) .
C15 C16 1.477(11) .
C15 Tb1 2.809(8) 4_545
C16 C17 1.373(12) .
C16 C21 1.401(12) .
C17 C18 1.393(11) .
C17 H17 0.9500 .
C18 C19 1.410(11) .
C19 C20 1.402(12) .
C20 C21 1.376(12) .
C20 H20 0.9500 .
C21 H21 0.9500 .
O1 Tb1 2.414(6) .
O2 Tb1 2.464(5) .
O3 Tb1 2.266(5) 2
O4 Tb1 2.289(6) 6_556
O5 Tb1 2.446(5) 4_545
O6 Tb1 2.407(6) 4_545
Tb1 O3 2.266(5) 2
Tb1 O4 2.289(6) 6
Tb1 O6 2.407(6) 4
Tb1 O5 2.446(5) 4
Tb1 C15 2.809(8) 4
Tb1 H7A 2.5523 .
Tb1 H7B 2.5427 .

loop_
_geom_torsion_atom_site_label_1
_geom_torsion_atom_site_label_2
_geom_torsion_atom_site_label_3
_geom_torsion_atom_site_label_4
_geom_torsion
_geom_torsion_site_symmetry_1
_geom_torsion_site_symmetry_4
Tb1 O7 C22 C23 97(3) . .
C24 C23 C22 O7 70(3) . .
C22 C23 C24 C25 159(2) . .
Tb1 O7' C22' C23' -127(4) . .
O7' C22' C23' C24' 180(3) . .
C22' C23' C24' C25' 178(4) . .
O2 C1 C2 C3 15.6(13) . .
O1 C1 C2 C3 -166.3(8) . .
Tb1 C1 C2 C3 138(9) . .
O2 C1 C2 C7 -164.0(9) . .
O1 C1 C2 C7 14.1(14) . .
Tb1 C1 C2 C7 -42(10) . .
C7 C2 C3 C4 1.4(14) . .
C1 C2 C3 C4 -178.2(9) . .
C2 C3 C4 C5 2.5(14) . .
C2 C3 C4 C12 -176.2(9) . .
C3 C4 C5 C6 -4.2(14) . .
C12 C4 C5 C6 174.6(10) . .
C3 C4 C5 C18 174.4(9) . .
C12 C4 C5 C18 -6.8(14) . .
C4 C5 C6 C7 2.1(18) . .
C18 C5 C6 C7 -176.5(11) . .
C5 C6 C7 C2 1.9(19) . .
C3 C2 C7 C6 -3.6(16) . .
C1 C2 C7 C6 176.0(11) . .
O4 C8 C9 C10 -8.2(12) . .
O3 C8 C9 C10 171.5(8) . .
O4 C8 C9 C14 171.6(8) . .
O3 C8 C9 C14 -8.7(13) . .
C14 C9 C10 C11 1.2(14) . .
C8 C9 C10 C11 -179.0(8) . .
C9 C10 C11 C12 -3.5(14) . .
C9 C10 C11 C19 176.7(9) . .
C10 C11 C12 C13 3.2(14) . .
C19 C11 C12 C13 -176.9(9) . .
C10 C11 C12 C4 -175.2(8) . .
C19 C11 C12 C4 4.7(14) . .
C3 C4 C12 C13 2.9(14) . .
C5 C4 C12 C13 -175.8(9) . .
C3 C4 C12 C11 -178.7(9) . .
C5 C4 C12 C11 2.6(14) . .
C11 C12 C13 C14 -0.9(15) . .
C4 C12 C13 C14 177.5(9) . .
C12 C13 C14 C9 -1.3(15) . .
C10 C9 C14 C13 1.2(14) . .
C8 C9 C14 C13 -178.6(9) . .
O5 C15 C16 C17 171.5(9) . .
O6 C15 C16 C17 -9.2(15) . .
Tb1 C15 C16 C17 -65(10) 4_545 .
O5 C15 C16 C21 -7.3(15) . .
O6 C15 C16 C21 172.0(10) . .
Tb1 C15 C16 C21 116(9) 4_545 .
C21 C16 C17 C18 -1.2(15) . .
C15 C16 C17 C18 180.0(9) . .
C16 C17 C18 C19 0.2(15) . .
C16 C17 C18 C5 175.7(9) . .
C6 C5 C18 C17 6.9(15) . .
C4 C5 C18 C17 -171.7(9) . .
C6 C5 C18 C19 -177.6(10) . .
C4 C5 C18 C19 3.8(14) . .
C17 C18 C19 C20 -0.7(14) . .
C5 C18 C19 C20 -176.3(9) . .
C17 C18 C19 C11 179.1(9) . .
C5 C18 C19 C11 3.5(14) . .
C10 C11 C19 C20 -8.1(15) . .
C12 C11 C19 C20 172.0(9) . .
C10 C11 C19 C18 172.1(9) . .
C12 C11 C19 C18 -7.7(14) . .
C18 C19 C20 C21 2.3(15) . .
C11 C19 C20 C21 -177.5(10) . .
C19 C20 C21 C16 -3.4(16) . .
C17 C16 C21 C20 2.7(15) . .
C15 C16 C21 C20 -178.4(9) . .
O2 C1 O1 Tb1 2.2(8) . .
C2 C1 O1 Tb1 -175.9(7) . .
O1 C1 O2 Tb1 -2.2(8) . .
C2 C1 O2 Tb1 175.9(7) . .
O4 C8 O3 Tb1 -48(3) . 2
C9 C8 O3 Tb1 132(2) . 2
O3 C8 O4 Tb1 53.6(15) . 6_556
C9 C8 O4 Tb1 -126.7(8) . 6_556
O6 C15 O5 Tb1 -3.0(10) . 4_545
C16 C15 O5 Tb1 176.3(8) . 4_545
O5 C15 O6 Tb1 3.1(10) . 4_545
C16 C15 O6 Tb1 -176.3(8) . 4_545
C22' O7' Tb1 O3 -17(4) . 2
C22' O7' Tb1 O4 64(7) . 6
C22' O7' Tb1 O7 63(4) . .
C22' O7' Tb1 O1W 161(17) . .
C22' O7' Tb1 O6 -168(5) . 4
C22' O7' Tb1 O1'W 61(4) . .
C22' O7' Tb1 O1 -103(4) . .
C22' O7' Tb1 O5 140(4) . 4
C22' O7' Tb1 O2 -95(5) . .
C22' O7' Tb1 C15 166(5) . 4
C22' O7' Tb1 C1 -99(4) . .
C22 O7 Tb1 O3 164(3) . 2
C22 O7 Tb1 O4 -105(3) . 6
C22 O7 Tb1 O7' 75(3) . .
C22 O7 Tb1 O1W 69(3) . .
C22 O7 Tb1 O6 8(3) . 4
C22 O7 Tb1 O1'W -154(25) . .
C22 O7 Tb1 O1 -130(3) . .
C22 O7 Tb1 O5 -25(3) . 4
C22 O7 Tb1 O2 111(2) . .
C22 O7 Tb1 C15 -10(3) . 4
C22 O7 Tb1 C1 153.5(15) . .
C1 O1 Tb1 O3 -76.4(5) . 2
C1 O1 Tb1 O4 -165.9(5) . 6
C1 O1 Tb1 O7' 8.3(15) . .
C1 O1 Tb1 O7 -139.9(12) . .
C1 O1 Tb1 O1W 16.0(8) . .
C1 O1 Tb1 O6 75.2(5) . 4
C1 O1 Tb1 O1'W -137.5(10) . .
C1 O1 Tb1 O5 120.5(5) . 4
C1 O1 Tb1 O2 -1.2(5) . .
C1 O1 Tb1 C15 98.3(5) . 4
C1 O2 Tb1 O3 100.0(5) . 2
C1 O2 Tb1 O4 19.9(5) . 6
C1 O2 Tb1 O7' -171.1(11) . .
C1 O2 Tb1 O7 153.0(13) . .
C1 O2 Tb1 O1W -165.2(6) . .
C1 O2 Tb1 O6 -86.2(5) . 4
C1 O2 Tb1 O1'W 148.3(11) . .
C1 O2 Tb1 O1 1.3(5) . .
C1 O2 Tb1 O5 -83.5(5) . 4
C1 O2 Tb1 C15 -84.1(5) . 4
O2 C1 Tb1 O3 -75.7(5) . 2
O1 C1 Tb1 O3 102.1(5) . 2
C2 C1 Tb1 O3 160(9) . 2
O2 C1 Tb1 O4 -163.9(4) . 6
O1 C1 Tb1 O4 13.9(5) . 6
C2 C1 Tb1 O4 72(9) . 6
O2 C1 Tb1 O7' 8.8(11) . .
O1 C1 Tb1 O7' -173.4(11) . .
C2 C1 Tb1 O7' -115(9) . .
O2 C1 Tb1 O7 -65(3) . .
O1 C1 Tb1 O7 112(3) . .
C2 C1 Tb1 O7 171(9) . .
O2 C1 Tb1 O1W 14.8(6) . .
O1 C1 Tb1 O1W -167.4(6) . .
C2 C1 Tb1 O1W -109(9) . .
O2 C1 Tb1 O6 84.9(5) . 4
O1 C1 Tb1 O6 -97.3(5) . 4
C2 C1 Tb1 O6 -39(9) . 4
O2 C1 Tb1 O1'W -72(2) . .
O1 C1 Tb1 O1'W 106(2) . .
C2 C1 Tb1 O1'W 164(9) . .
O2 C1 Tb1 O1 -177.8(8) . .
C2 C1 Tb1 O1 58(9) . .
O2 C1 Tb1 O5 112.5(5) . 4
O1 C1 Tb1 O5 -69.7(6) . 4
C2 C1 Tb1 O5 -12(9) . 4
O1 C1 Tb1 O2 177.8(8) . .
C2 C1 Tb1 O2 -124(9) . .
O2 C1 Tb1 C15 99.0(5) . 4
O1 C1 Tb1 C15 -83.2(5) . 4
C2 C1 Tb1 C15 -25(9) . 4

loop_
_platon_squeeze_void_nr
_platon_squeeze_void_average_x
_platon_squeeze_void_average_y
_platon_squeeze_void_average_z
_platon_squeeze_void_volume
_platon_squeeze_void_count_electrons
_platon_squeeze_void_content
1 0.000 0.000 0.000 172 41 ' '
2 0.292 0.292 0.292 126 30 ' '
3 0.500 0.500 0.500 7 1 ' '
4 0.708 0.708 0.708 126 29 ' '
